data_7016293
loop_
_publ_author_name
'Tan, Caiping'
'Wu, Shouhai'
'Lai, Sensen'
'Wang, Minxu'
'Chen, Yu'
'Zhou, Lingjun'
'Zhu, Yiping'
'Lian, Wu'
'Peng, Wenlie'
'Ji, Liangnian'
'Xu, Anlong'

_publ_section_title
;
 Synthesis, structures, cellular uptake and apoptosis-inducing
 properties of highly cytotoxic ruthenium-Norharman complexes.
;
_journal_issue 34
_journal_name_full 'Dalton transactions (Cambridge, England : 2003)'
_journal_page_first 8611
_journal_page_last 8621
_journal_paper_doi 10.1039/c1dt10084j
_journal_volume 40
_journal_year 2011
_chemical_formula_sum 'C58 H48 F6 N8 O6 Ru S2'
_chemical_formula_weight 1232.23
_space_group_IT_number 15
_symmetry_cell_setting monoclinic
_symmetry_space_group_name_Hall '-C 2yc'
_symmetry_space_group_name_H-M 'C 1 2/c 1'
_atom_sites_solution_hydrogens geom
_atom_sites_solution_primary direct
_atom_sites_solution_secondary difmap
_audit_creation_method SHELXL-97
_cell_angle_alpha 90.00
_cell_angle_beta 119.485(2)
_cell_angle_gamma 90.00
_cell_formula_units_Z 4
_cell_length_a 20.372(2)
_cell_length_b 18.564(2)
_cell_length_c 16.544(2)
_cell_measurement_temperature 173(2)
_cell_volume 5446.4(10)
_computing_structure_refinement 'SHELXL-97 (Sheldrick, 1997)'
_computing_structure_solution 'SHELXS-97 (Sheldrick, 1990)'
_diffrn_ambient_temperature 173(2)
_diffrn_measured_fraction_theta_full 0.990
_diffrn_measured_fraction_theta_max 0.990
_diffrn_radiation_monochromator graphite
_diffrn_radiation_source 'fine-focus sealed tube'
_diffrn_radiation_type MoK\a
_diffrn_radiation_wavelength 0.71073
_diffrn_reflns_av_R_equivalents 0.0346
_diffrn_reflns_av_sigmaI/netI 0.0506
_diffrn_reflns_limit_h_max 24
_diffrn_reflns_limit_h_min -24
_diffrn_reflns_limit_k_max 22
_diffrn_reflns_limit_k_min -8
_diffrn_reflns_limit_l_max 20
_diffrn_reflns_limit_l_min -20
_diffrn_reflns_number 12793
_diffrn_reflns_theta_full 26.00
_diffrn_reflns_theta_max 26.00
_diffrn_reflns_theta_min 1.59
_exptl_absorpt_coefficient_mu 0.445
_exptl_absorpt_correction_T_max 0.8817
_exptl_absorpt_correction_T_min 0.8385
_exptl_absorpt_correction_type multi-scan
_exptl_crystal_density_diffrn 1.503
_exptl_crystal_density_method 'not measured'
_exptl_crystal_F_000 2520
_exptl_crystal_size_max 0.41
_exptl_crystal_size_mid 0.34
_exptl_crystal_size_min 0.29
_refine_diff_density_max 0.675
_refine_diff_density_min -0.381
_refine_diff_density_rms 0.084
_refine_ls_extinction_method none
_refine_ls_goodness_of_fit_ref 1.052
_refine_ls_hydrogen_treatment constr
_refine_ls_matrix_type full
_refine_ls_number_parameters 394
_refine_ls_number_reflns 5295
_refine_ls_number_restraints 54
_refine_ls_restrained_S_all 1.200
_refine_ls_R_factor_all 0.0677
_refine_ls_R_factor_gt 0.0436
_refine_ls_shift/su_max 0.001
_refine_ls_shift/su_mean 0.000
_refine_ls_structure_factor_coef Fsqd
_refine_ls_weighting_details
;
calc w=1/[\s^2^(Fo^2^)+(0.0600P)^2^+6.8017P] where P=(Fo^2^+2Fc^2^)/3
;
_refine_ls_weighting_scheme calc
_refine_ls_wR_factor_gt 0.1055
_refine_ls_wR_factor_ref 0.1191
_reflns_number_gt 3900
_reflns_number_total 5295
_reflns_threshold_expression >2sigma(I)
_cod_data_source_file c1dt10084j.txt
_cod_data_source_block 763615
_cod_depositor_comments
;
The following automatic conversions were performed:

'_symmetry_cell_setting' value 'Monoclinic' changed to 'monoclinic'
according to /home/saulius/struct/CIF-dictionaries/cif_core.dic
dictionary named 'cif_core.dic' version 2.4.1 from 2010-06-29.

Automatic conversion script
Id: cif_fix_values 1715 2011-07-08 13:25:40Z adriana 
;
_cod_original_cell_volume 5446.3(11)
_cod_original_sg_symbol_H-M C2/c
_cod_database_code 7016293

loop_
_symmetry_equiv_pos_as_xyz
'x, y, z'
'-x, y, -z+1/2'
'x+1/2, y+1/2, z'
'-x+1/2, y+1/2, -z+1/2'
'-x, -y, -z'
'x, -y, z-1/2'
'-x+1/2, -y+1/2, -z'
'x+1/2, -y+1/2, z-1/2'

loop_
_atom_site_label
_atom_site_type_symbol
_atom_site_fract_x
_atom_site_fract_y
_atom_site_fract_z
_atom_site_U_iso_or_equiv
_atom_site_adp_type
_atom_site_occupancy
_atom_site_symmetry_multiplicity
_atom_site_calc_flag
_atom_site_refinement_flags
_atom_site_disorder_assembly
_atom_site_disorder_group
Ru1 Ru 0.5000 0.88634(2) 0.7500 0.02100(14) Uani 1 2 d S . .
N1 N 0.47735(16) 0.80719(15) 0.64830(19) 0.0207(6) Uani 1 1 d . . .
N2 N 0.39323(17) 0.89522(15) 0.7345(2) 0.0235(7) Uani 1 1 d . . .
N3 N 0.51589(16) 0.96697(15) 0.8425(2) 0.0230(7) Uani 1 1 d . . .
N4 N 0.55157(18) 0.64264(17) 0.5978(2) 0.0299(7) Uani 1 1 d . . .
H4B H 0.5879 0.6225 0.6482 0.036 Uiso 1 1 calc R . .
C1 C 0.5218(2) 0.74921(19) 0.6659(3) 0.0248(8) Uani 1 1 d . . .
H1A H 0.5598 0.7393 0.7278 0.030 Uiso 1 1 calc R . .
C2 C 0.5128(2) 0.70380(19) 0.5952(2) 0.0243(8) Uani 1 1 d . . .
C3 C 0.4575(2) 0.71771(19) 0.5023(2) 0.0243(8) Uani 1 1 d . . .
C4 C 0.4104(2) 0.7767(2) 0.4860(3) 0.0273(8) Uani 1 1 d . . .
H4A H 0.3710 0.7872 0.4250 0.033 Uiso 1 1 calc R . .
C5 C 0.4218(2) 0.81893(19) 0.5592(2) 0.0247(8) Uani 1 1 d . . .
H5A H 0.3891 0.8589 0.5474 0.030 Uiso 1 1 calc R . .
C6 C 0.4651(2) 0.6633(2) 0.4461(2) 0.0265(8) Uani 1 1 d . . .
C7 C 0.5240(2) 0.6178(2) 0.5079(3) 0.0276(8) Uani 1 1 d . . .
C8 C 0.5460(2) 0.5584(2) 0.4760(3) 0.0345(9) Uani 1 1 d . . .
H8A H 0.5860 0.5281 0.5175 0.041 Uiso 1 1 calc R . .
C9 C 0.5078(3) 0.5450(2) 0.3823(3) 0.0412(11) Uani 1 1 d . . .
H9A H 0.5209 0.5040 0.3590 0.049 Uiso 1 1 calc R . .
C10 C 0.4502(3) 0.5899(2) 0.3205(3) 0.0397(11) Uani 1 1 d . . .
H10A H 0.4257 0.5793 0.2559 0.048 Uiso 1 1 calc R . .
C11 C 0.4281(2) 0.6497(2) 0.3510(3) 0.0327(9) Uani 1 1 d . . .
H11A H 0.3889 0.6804 0.3086 0.039 Uiso 1 1 calc R . .
C12 C 0.3835(2) 0.9508(2) 0.7807(3) 0.0255(8) Uani 1 1 d . . .
C13 C 0.3149(2) 0.9662(2) 0.7724(3) 0.0387(10) Uani 1 1 d . . .
H13A H 0.3099 1.0059 0.8051 0.046 Uiso 1 1 calc R . .
C14 C 0.2532(2) 0.9243(2) 0.7168(3) 0.0428(11) Uani 1 1 d . . .
H14A H 0.2050 0.9352 0.7095 0.051 Uiso 1 1 calc R . .
C15 C 0.2630(2) 0.8663(2) 0.6720(3) 0.0370(10) Uani 1 1 d . . .
H15A H 0.2218 0.8355 0.6346 0.044 Uiso 1 1 calc R . .
C16 C 0.3330(2) 0.8534(2) 0.6820(3) 0.0265(8) Uani 1 1 d . . .
H16A H 0.3392 0.8133 0.6507 0.032 Uiso 1 1 calc R . .
C17 C 0.4527(2) 0.99181(19) 0.8409(3) 0.0258(8) Uani 1 1 d . . .
C18 C 0.4548(2) 1.0513(2) 0.8938(3) 0.0346(10) Uani 1 1 d . . .
H18A H 0.4098 1.0682 0.8915 0.041 Uiso 1 1 calc R . .
C19 C 0.5224(2) 1.0852(2) 0.9494(3) 0.0391(10) Uani 1 1 d . . .
H19A H 0.5245 1.1263 0.9848 0.047 Uiso 1 1 calc R . .
C20 C 0.5869(2) 1.0589(2) 0.9530(3) 0.0368(10) Uani 1 1 d . . .
H20A H 0.6344 1.0807 0.9922 0.044 Uiso 1 1 calc R . .
C21 C 0.5815(2) 1.0008(2) 0.8989(3) 0.0304(9) Uani 1 1 d . . .
H21A H 0.6263 0.9834 0.9012 0.037 Uiso 1 1 calc R . .
C22 C 0.2609(3) 0.7405(3) 0.1309(3) 0.0580(14) Uani 1 1 d . . .
C23 C 0.2993(4) 0.8038(3) 0.1719(4) 0.0745(18) Uani 1 1 d . . .
H23A H 0.2771 0.8390 0.1926 0.089 Uiso 1 1 calc R . .
C24 C 0.3716(5) 0.8156(4) 0.1825(5) 0.090(2) Uani 1 1 d . . .
H24A H 0.3980 0.8587 0.2109 0.108 Uiso 1 1 calc R . .
C25 C 0.4038(4) 0.7661(5) 0.1528(5) 0.087(2) Uani 1 1 d . . .
H25A H 0.4522 0.7746 0.1594 0.104 Uiso 1 1 calc R . .
C26 C 0.3665(4) 0.7052(4) 0.1141(4) 0.0713(17) Uani 1 1 d . . .
H26A H 0.3893 0.6703 0.0937 0.086 Uiso 1 1 calc R . .
C27 C 0.2956(3) 0.6913(3) 0.1027(3) 0.0617(15) Uani 1 1 d . . .
H27A H 0.2708 0.6473 0.0752 0.074 Uiso 1 1 calc R . .
C28 C 0.1821(3) 0.7272(4) 0.1163(4) 0.086(2) Uani 1 1 d . . .
H28A H 0.1734 0.6753 0.1156 0.129 Uiso 1 1 calc R . .
H28B H 0.1448 0.7483 0.0569 0.129 Uiso 1 1 calc R . .
H28C H 0.1775 0.7496 0.1669 0.129 Uiso 1 1 calc R . .
S1 S 0.28465(5) 0.61531(5) 0.66183(7) 0.0324(2) Uani 1 1 d D . .
O1 O 0.2956(2) 0.69046(19) 0.6706(3) 0.0860(14) Uani 1 1 d . A .
O2 O 0.3196(2) 0.5781(2) 0.7478(2) 0.0712(12) Uani 1 1 d . A .
O3 O 0.21001(16) 0.59022(17) 0.5979(2) 0.0495(9) Uani 1 1 d . A .
C29 C 0.3398(3) 0.5876(4) 0.6125(4) 0.092(2) Uani 0.50 1 d PD A 1
F1 F 0.3266(6) 0.5963(6) 0.5336(5) 0.104(3) Uani 0.50 1 d PDU A 1
F2 F 0.3372(4) 0.5069(3) 0.6153(5) 0.066(2) Uani 0.50 1 d PDU A 1
F3 F 0.4144(3) 0.5940(6) 0.6778(7) 0.078(3) Uani 0.50 1 d PDU A 1
C29' C 0.3398(3) 0.5876(4) 0.6125(4) 0.092(2) Uani 0.50 1 d PD A 2
F1' F 0.3138(6) 0.6439(6) 0.5356(6) 0.135(4) Uani 0.50 1 d PDU A 2
F2' F 0.3258(6) 0.5331(6) 0.5654(8) 0.145(5) Uani 0.50 1 d PDU A 2
F3' F 0.4100(4) 0.6112(8) 0.6554(9) 0.128(6) Uani 0.50 1 d PDU A 2

loop_
_atom_site_aniso_label
_atom_site_aniso_U_11
_atom_site_aniso_U_22
_atom_site_aniso_U_33
_atom_site_aniso_U_23
_atom_site_aniso_U_13
_atom_site_aniso_U_12
Ru1 0.0206(2) 0.0192(2) 0.0223(2) 0.000 0.00989(17) 0.000
N1 0.0195(15) 0.0209(15) 0.0215(15) -0.0001(12) 0.0099(12) -0.0010(13)
N2 0.0244(16) 0.0211(16) 0.0244(15) 0.0035(13) 0.0116(13) -0.0004(13)
N3 0.0261(17) 0.0199(16) 0.0245(16) -0.0002(13) 0.0136(13) -0.0008(13)
N4 0.0304(18) 0.0280(17) 0.0249(17) -0.0013(14) 0.0089(14) 0.0045(15)
C1 0.0221(19) 0.025(2) 0.0234(18) 0.0004(15) 0.0078(15) -0.0017(16)
C2 0.0228(19) 0.0209(19) 0.028(2) -0.0007(15) 0.0120(16) -0.0017(15)
C3 0.0235(19) 0.0235(19) 0.0262(19) 0.0000(15) 0.0125(16) -0.0043(16)
C4 0.028(2) 0.029(2) 0.0223(19) -0.0004(16) 0.0100(16) -0.0032(17)
C5 0.0240(19) 0.0229(19) 0.0250(19) 0.0033(15) 0.0104(16) 0.0019(16)
C6 0.027(2) 0.029(2) 0.0266(19) -0.0010(16) 0.0157(16) -0.0030(17)
C7 0.029(2) 0.030(2) 0.029(2) -0.0033(17) 0.0182(17) -0.0057(18)
C8 0.036(2) 0.029(2) 0.042(2) -0.0009(18) 0.023(2) 0.0014(18)
C9 0.051(3) 0.037(2) 0.049(3) -0.013(2) 0.034(2) -0.006(2)
C10 0.046(3) 0.046(3) 0.031(2) -0.011(2) 0.023(2) -0.010(2)
C11 0.032(2) 0.039(2) 0.031(2) -0.0042(18) 0.0184(18) -0.0067(19)
C12 0.0244(19) 0.0235(19) 0.032(2) 0.0042(16) 0.0164(16) 0.0025(16)
C13 0.035(2) 0.034(2) 0.051(3) -0.006(2) 0.024(2) 0.0008(19)
C14 0.025(2) 0.042(3) 0.063(3) -0.004(2) 0.023(2) 0.003(2)
C15 0.029(2) 0.036(2) 0.044(3) -0.0028(19) 0.0170(19) -0.0074(19)
C16 0.024(2) 0.024(2) 0.029(2) 0.0024(16) 0.0120(16) -0.0017(16)
C17 0.029(2) 0.0223(19) 0.029(2) 0.0018(16) 0.0154(16) 0.0028(16)
C18 0.038(2) 0.028(2) 0.042(2) -0.0011(18) 0.023(2) 0.0061(19)
C19 0.047(3) 0.029(2) 0.045(3) -0.013(2) 0.026(2) -0.006(2)
C20 0.035(2) 0.035(2) 0.037(2) -0.0131(19) 0.0154(19) -0.0065(19)
C21 0.027(2) 0.030(2) 0.035(2) -0.0027(17) 0.0159(17) -0.0009(17)
C22 0.063(3) 0.069(4) 0.042(3) 0.013(3) 0.026(3) 0.018(3)
C23 0.114(6) 0.068(4) 0.064(4) 0.004(3) 0.061(4) 0.017(4)
C24 0.128(7) 0.072(5) 0.079(5) -0.002(4) 0.057(5) -0.030(5)
C25 0.095(5) 0.111(6) 0.072(4) 0.005(4) 0.054(4) -0.006(5)
C26 0.076(4) 0.092(5) 0.051(3) 0.019(3) 0.035(3) 0.027(4)
C27 0.069(4) 0.072(4) 0.045(3) 0.007(3) 0.029(3) 0.021(3)
C28 0.069(4) 0.124(6) 0.065(4) 0.009(4) 0.033(3) 0.017(4)
S1 0.0260(5) 0.0282(5) 0.0401(6) 0.0003(5) 0.0141(4) -0.0027(4)
O1 0.065(3) 0.0287(19) 0.145(4) -0.009(2) 0.037(3) -0.0054(18)
O2 0.061(2) 0.083(3) 0.0381(19) 0.0131(19) -0.0008(17) -0.035(2)
O3 0.0256(16) 0.0481(19) 0.056(2) 0.0166(16) 0.0057(14) -0.0023(14)
C29 0.070(5) 0.132(7) 0.086(5) -0.047(5) 0.048(4) -0.024(4)
F1 0.149(7) 0.127(7) 0.070(5) 0.000(5) 0.080(5) 0.018(6)
F2 0.068(4) 0.058(4) 0.063(4) -0.022(3) 0.025(4) 0.009(3)
F3 0.035(5) 0.103(6) 0.103(6) -0.043(5) 0.039(4) -0.009(4)
C29' 0.070(5) 0.132(7) 0.086(5) -0.047(5) 0.048(4) -0.024(4)
F1' 0.158(8) 0.204(10) 0.083(6) -0.015(6) 0.089(6) -0.048(7)
F2' 0.127(8) 0.182(10) 0.132(8) -0.089(7) 0.069(7) -0.001(7)
F3' 0.076(8) 0.167(11) 0.178(11) -0.030(7) 0.092(7) -0.029(6)

loop_
_atom_type_symbol
_atom_type_description
_atom_type_scat_dispersion_real
_atom_type_scat_dispersion_imag
_atom_type_scat_source
C C 0.0033 0.0016 'International Tables Vol C Tables 4.2.6.8 and 6.1.1.4'
H H 0.0000 0.0000 'International Tables Vol C Tables 4.2.6.8 and 6.1.1.4'
N N 0.0061 0.0033 'International Tables Vol C Tables 4.2.6.8 and 6.1.1.4'
O O 0.0106 0.0060 'International Tables Vol C Tables 4.2.6.8 and 6.1.1.4'
F F 0.0171 0.0103 'International Tables Vol C Tables 4.2.6.8 and 6.1.1.4'
S S 0.1246 0.1234 'International Tables Vol C Tables 4.2.6.8 and 6.1.1.4'
Ru Ru -1.2594 0.8363 'International Tables Vol C Tables 4.2.6.8 and 6.1.1.4'

loop_
_geom_angle_atom_site_label_1
_geom_angle_atom_site_label_2
_geom_angle_atom_site_label_3
_geom_angle
_geom_angle_site_symmetry_1
_geom_angle_site_symmetry_3
N3 Ru1 N3 86.18(16) . 2_656
N3 Ru1 N2 78.72(12) . .
N3 Ru1 N2 94.54(11) 2_656 .
N3 Ru1 N2 94.54(11) . 2_656
N3 Ru1 N2 78.72(12) 2_656 2_656
N2 Ru1 N2 170.85(16) . 2_656
N3 Ru1 N1 176.21(11) . .
N3 Ru1 N1 91.20(11) 2_656 .
N2 Ru1 N1 98.79(11) . .
N2 Ru1 N1 87.62(11) 2_656 .
N3 Ru1 N1 91.20(11) . 2_656
N3 Ru1 N1 176.21(12) 2_656 2_656
N2 Ru1 N1 87.62(11) . 2_656
N2 Ru1 N1 98.79(11) 2_656 2_656
N1 Ru1 N1 91.55(16) . 2_656
C1 N1 C5 118.3(3) . .
C1 N1 Ru1 121.8(2) . .
C5 N1 Ru1 119.4(2) . .
C16 N2 C12 117.5(3) . .
C16 N2 Ru1 127.1(3) . .
C12 N2 Ru1 115.3(2) . .
C21 N3 C17 117.6(3) . .
C21 N3 Ru1 126.4(3) . .
C17 N3 Ru1 115.7(2) . .
C2 N4 C7 108.6(3) . .
C2 N4 H4B 125.7 . .
C7 N4 H4B 125.7 . .
N1 C1 C2 120.8(3) . .
N1 C1 H1A 119.6 . .
C2 C1 H1A 119.6 . .
N4 C2 C1 130.2(3) . .
N4 C2 C3 108.9(3) . .
C1 C2 C3 120.8(3) . .
C4 C3 C2 117.4(3) . .
C4 C3 C6 135.5(3) . .
C2 C3 C6 107.1(3) . .
C5 C4 C3 118.7(3) . .
C5 C4 H4A 120.6 . .
C3 C4 H4A 120.6 . .
C4 C5 N1 123.8(3) . .
C4 C5 H5A 118.1 . .
N1 C5 H5A 118.1 . .
C11 C6 C7 120.3(4) . .
C11 C6 C3 133.6(4) . .
C7 C6 C3 106.1(3) . .
N4 C7 C8 129.6(4) . .
N4 C7 C6 109.3(3) . .
C8 C7 C6 121.2(4) . .
C9 C8 C7 117.6(4) . .
C9 C8 H8A 121.2 . .
C7 C8 H8A 121.2 . .
C8 C9 C10 121.8(4) . .
C8 C9 H9A 119.1 . .
C10 C9 H9A 119.1 . .
C11 C10 C9 121.4(4) . .
C11 C10 H10A 119.3 . .
C9 C10 H10A 119.3 . .
C10 C11 C6 117.7(4) . .
C10 C11 H11A 121.1 . .
C6 C11 H11A 121.1 . .
N2 C12 C13 122.0(4) . .
N2 C12 C17 114.6(3) . .
C13 C12 C17 123.4(4) . .
C12 C13 C14 120.2(4) . .
C12 C13 H13A 119.9 . .
C14 C13 H13A 119.9 . .
C13 C14 C15 118.3(4) . .
C13 C14 H14A 120.8 . .
C15 C14 H14A 120.8 . .
C16 C15 C14 119.3(4) . .
C16 C15 H15A 120.4 . .
C14 C15 H15A 120.4 . .
N2 C16 C15 122.7(4) . .
N2 C16 H16A 118.7 . .
C15 C16 H16A 118.7 . .
N3 C17 C18 121.4(3) . .
N3 C17 C12 114.9(3) . .
C18 C17 C12 123.7(3) . .
C19 C18 C17 119.4(4) . .
C19 C18 H18A 120.3 . .
C17 C18 H18A 120.3 . .
C18 C19 C20 119.3(4) . .
C18 C19 H19A 120.4 . .
C20 C19 H19A 120.4 . .
C21 C20 C19 118.9(4) . .
C21 C20 H20A 120.6 . .
C19 C20 H20A 120.6 . .
N3 C21 C20 123.4(4) . .
N3 C21 H21A 118.3 . .
C20 C21 H21A 118.3 . .
C27 C22 C23 117.9(6) . .
C27 C22 C28 121.2(6) . .
C23 C22 C28 120.8(6) . .
C22 C23 C24 119.6(6) . .
C22 C23 H23A 120.2 . .
C24 C23 H23A 120.2 . .
C25 C24 C23 120.9(7) . .
C25 C24 H24A 119.6 . .
C23 C24 H24A 119.6 . .
C26 C25 C24 119.0(7) . .
C26 C25 H25A 120.5 . .
C24 C25 H25A 120.5 . .
C25 C26 C27 122.0(6) . .
C25 C26 H26A 119.0 . .
C27 C26 H26A 119.0 . .
C22 C27 C26 120.6(6) . .
C22 C27 H27A 119.7 . .
C26 C27 H27A 119.7 . .
C22 C28 H28A 109.5 . .
C22 C28 H28B 109.5 . .
H28A C28 H28B 109.5 . .
C22 C28 H28C 109.5 . .
H28A C28 H28C 109.5 . .
H28B C28 H28C 109.5 . .
O1 S1 O2 113.8(3) . .
O1 S1 O3 116.9(2) . .
O2 S1 O3 114.0(2) . .
O1 S1 C29 103.5(3) . .
O2 S1 C29 101.7(3) . .
O3 S1 C29 104.4(2) . .
F1 C29 F3 114.2(8) . .
F1 C29 F2 100.0(6) . .
F3 C29 F2 96.0(6) . .
F1 C29 S1 127.6(6) . .
F3 C29 S1 108.9(5) . .
F2 C29 S1 103.8(5) . .

loop_
_geom_bond_atom_site_label_1
_geom_bond_atom_site_label_2
_geom_bond_distance
_geom_bond_site_symmetry_2
Ru1 N3 2.049(3) .
Ru1 N3 2.049(3) 2_656
Ru1 N2 2.067(3) .
Ru1 N2 2.067(3) 2_656
Ru1 N1 2.107(3) .
Ru1 N1 2.107(3) 2_656
N1 C1 1.342(4) .
N1 C5 1.364(4) .
N2 C16 1.346(5) .
N2 C12 1.355(5) .
N3 C21 1.351(5) .
N3 C17 1.354(5) .
N4 C2 1.371(5) .
N4 C7 1.384(5) .
N4 H4B 0.8800 .
C1 C2 1.380(5) .
C1 H1A 0.9500 .
C2 C3 1.412(5) .
C3 C4 1.391(5) .
C3 C6 1.432(5) .
C4 C5 1.363(5) .
C4 H4A 0.9500 .
C5 H5A 0.9500 .
C6 C11 1.392(5) .
C6 C7 1.412(5) .
C7 C8 1.389(5) .
C8 C9 1.372(6) .
C8 H8A 0.9500 .
C9 C10 1.391(6) .
C9 H9A 0.9500 .
C10 C11 1.385(6) .
C10 H10A 0.9500 .
C11 H11A 0.9500 .
C12 C13 1.365(5) .
C12 C17 1.476(5) .
C13 C14 1.377(6) .
C13 H13A 0.9500 .
C14 C15 1.377(6) .
C14 H14A 0.9500 .
C15 C16 1.374(6) .
C15 H15A 0.9500 .
C16 H16A 0.9500 .
C17 C18 1.398(5) .
C18 C19 1.375(6) .
C18 H18A 0.9500 .
C19 C20 1.376(6) .
C19 H19A 0.9500 .
C20 C21 1.371(5) .
C20 H20A 0.9500 .
C21 H21A 0.9500 .
C22 C27 1.368(7) .
C22 C23 1.390(8) .
C22 C28 1.520(8) .
C23 C24 1.411(9) .
C23 H23A 0.9500 .
C24 C25 1.353(10) .
C24 H24A 0.9500 .
C25 C26 1.338(9) .
C25 H25A 0.9500 .
C26 C27 1.387(8) .
C26 H26A 0.9500 .
C27 H27A 0.9500 .
C28 H28A 0.9800 .
C28 H28B 0.9800 .
C28 H28C 0.9800 .
S1 O1 1.409(4) .
S1 O2 1.419(3) .
S1 O3 1.437(3) .
S1 C29 1.758(6) .
C29 F1 1.208(7) .
C29 F3 1.369(8) .
C29 F2 1.499(8) .

loop_
_geom_hbond_atom_site_label_D
_geom_hbond_atom_site_label_H
_geom_hbond_atom_site_label_A
_geom_hbond_distance_DH
_geom_hbond_distance_HA
_geom_hbond_distance_DA
_geom_hbond_angle_DHA
_geom_hbond_site_symmetry_A
N4 H4B O2 0.88 2.00 2.872(4) 170.6 2_656
N4 H4B S1 0.88 2.93 3.761(3) 157.3 2_656
